data_2005428
loop_
_publ_author_name
'Field, L. D.'
'George, A. V.'
'Pike, S. R.'
'Buys, I. E.'
'Hambley, T. W.'

_publ_section_title <i>trans</i>-Diazidobis[1,2-bis(diethylphosphino)ethane-<i>P</i>,<i>P</i>']iron(II)
_journal_issue 9
_journal_name_full 'Acta Crystallographica Section C'
_journal_page_first 2164
_journal_page_last 2166
_journal_paper_doi 10.1107/S0108270195008882
_journal_volume 52
_journal_year 1996
_chemical_formula_iupac '[Fe (N3)2 (C10 H24 P2)2]'
_chemical_formula_sum 'C20 H48 Fe N6 P4'
_chemical_formula_weight 552.38
_space_group_IT_number 14
_symmetry_cell_setting monoclinic
_symmetry_space_group_name_Hall '-P 2yn'
_symmetry_space_group_name_H-M 'P 1 21/n 1'
_atom_type_scat_source 'TEXSAN (Molecular Structure Corporation, 1993)'
_cell_angle_alpha 90
_cell_angle_beta 99.81(2)
_cell_angle_gamma 90
_cell_formula_units_Z 2
_cell_length_a 9.897(2)
_cell_length_b 13.746(2)
_cell_length_c 10.436(2)
_cell_measurement_reflns_used 25
_cell_measurement_temperature 294
_cell_measurement_theta_max 12
_cell_measurement_theta_min 10
_cell_volume 1399.0(4)
_diffrn_measurement_device 'Enraf-Nonius CAD-4'
_diffrn_measurement_method \w/2\q
_diffrn_radiation_type MoK\a
_diffrn_radiation_wavelength 0.7109
_diffrn_reflns_av_R_equivalents 0.04
_diffrn_reflns_limit_h_max 11
_diffrn_reflns_limit_h_min -11
_diffrn_reflns_limit_k_max 16
_diffrn_reflns_limit_k_min 0
_diffrn_reflns_limit_l_max 12
_diffrn_reflns_limit_l_min 0
_diffrn_reflns_number 2740
_diffrn_reflns_theta_max 25
_diffrn_standards_decay_% '13% decrease'
_diffrn_standards_interval_time 120
_diffrn_standards_number 3
_exptl_absorpt_coefficient_mu 0.787
_exptl_absorpt_correction_T_max 0.996
_exptl_absorpt_correction_T_min 0.988
_exptl_absorpt_correction_type 'analytical (De Meulenaer & Tompa, 1965)'
_exptl_crystal_colour blue/green
_exptl_crystal_density_diffrn 1.311
_exptl_crystal_description prism
_exptl_crystal_size_max 0.11
_exptl_crystal_size_mid 0.09
_exptl_crystal_size_min 0.025
_refine_diff_density_max 0.5
_refine_diff_density_min -0.4
_refine_ls_goodness_of_fit_obs 2.26
_refine_ls_hydrogen_treatment noref
_refine_ls_number_parameters 160
_refine_ls_number_reflns 1906
_refine_ls_R_factor_obs 0.050
_refine_ls_shift/esd_max 0.05
_refine_ls_structure_factor_coef F
_refine_ls_weighting_details 'w = 1/\s^2^(F)'
_refine_ls_weighting_scheme calc
_refine_ls_wR_factor_obs 0.058
_reflns_number_observed 1906
_reflns_number_total 2675
_reflns_observed_criterion I>2.5\s(I)
_cod_data_source_file ta1025.cif
_cod_data_source_block ta1025a
_cod_depositor_comments
;
 Marking attached hydrogen atoms.

 Antanas Vaitkus,
 2017-08-02

 Marking atoms "C(5)", "C(6)" and "C(5')", "C(6')" as belonging to disorder
 sites 1 and 2 respectively with the occupancy of 0.5 after consulting the
 original publication.

 Antanas Vaitkus,
 2017-08-02

The following automatic conversions were performed:

'_refine_ls_weighting_scheme' value '1/\s^2^(F)' was changed to
'calc'. New tag '_refine_ls_weighting_details' was created. The value
of the new tag was set to 'w = 1/\s^2^(F)'.

Automatic conversion script
Id: cif_fix_values 3143 2015-03-26 13:38:13Z robertas 
;
_cod_original_cell_volume 1399.1(4)
_cod_original_sg_symbol_H-M 'P 21/n'
_cod_database_code 2005428

loop_
_symmetry_equiv_pos_as_xyz
x,y,z
1/2+x,1/2-y,1/2+z
-x,-y,-z
1/2-x,1/2+y,1/2-z

loop_
_atom_site_label
_atom_site_fract_x
_atom_site_fract_y
_atom_site_fract_z
_atom_site_B_iso_or_equiv
_atom_site_occupancy
_atom_site_disorder_group
_atom_site_attached_hydrogens
Fe(1) .0000 .0000 .5000 2.69(3) 1 . 0
P(1) -.09531(13) .10629(9) .62340(12) 3.62(5) 1 . 0
P(2) .19760(12) .03440(9) .63727(12) 3.45(5) 1 . 0
N(1) .0372(4) .1084(3) .3820(4) 4.1(2) 1 . 0
N(2) .0224(4) .1927(3) .3720(4) 4.1(2) 1 . 0
N(3) .0118(6) .2758(4) .3583(6) 7.0(3) 1 . 0
C(1) .1700(6) .1334(4) .7470(6) 5.7(3) 1 . 0
C(2) .0404(6) .1889(4) .6995(6) 5.7(3) 1 . 0
C(3) -.2268(6) .1927(4) .5460(6) 5.1(3) 1 . 0
C(4) -.2584(7) .2798(4) .6236(6) 6.4(3) 1 . 0
C(5) -.259(3) .036(2) .7628(4) 8.1(20) 0.5 1 2
C(5') -.175(3) .0614(13) .7524(15) 7.4(15) 0.5 2 2
C(6) -.118(2) .0364(16) .838(4) 12.1(20) 0.5 1 3
C(6') -.169(3) .0823(18) .8828(18) 12.0(20) 0.5 2 3
C(7) .3529(6) .0710(5) .5782(6) 5.9(3) 1 . 0
C(8) .3518(7) .1656(6) .5116(7) 8.5 1 . 0
C(9) .2656(6) -.0605(4) .7560(6) 5.9(3) 1 . 0
C(10) .3861(7) -.0346(5) .8589(6) 6.9(3) 1 . 0
H(1A) .164 .107 .830 ? 1 . 0
H(1B) .245 .177 .755 ? 1 . 0
H(2A) .058 .236 .638 ? 1 . 0
H(2B) .011 .220 .771 ? 1 . 0
H(3A) -.198 .216 .470 ? 1 . 0
H(3B) -.310 .157 .523 ? 1 . 0
H(4A) -.176 .319 .646 ? 1 . 0
H(4B) -.330 .318 .572 ? 1 . 0
H(4C) -.288 .258 .702 ? 1 . 0
H(7A) .426 .073 .651 ? 1 . 0
H(7B) .372 .022 .519 ? 1 . 0
H(8A) .276 .167 .479 ? 1 . 0
H(8B) .438 .174 .439 ? 1 . 0
H(8C) .342 .217 .572 ? 1 . 0
H(9A) .192 -.079 .800 ? 1 . 0
H(9B) .290 -.115 .709 ? 1 . 0
H(10A) .411 -.090 .916 ? 1 . 0
H(10B) .464 -.018 .817 ? 1 . 0
H(10C) .364 .021 .909 ? 1 . 0

loop_
_geom_angle_atom_site_label_1
_geom_angle_atom_site_label_2
_geom_angle_atom_site_label_3
_geom_angle
_geom_angle_publ_flag
P(1) Fe(1) P(2) 84.49(5) yes
P(1) Fe(1) N(1) 90.440(10) yes
P(2) Fe(1) N(1) 90.240(10) yes
Fe(1) N(1) N(2) 139.1(4) yes
N(1) N(2) N(3) 176.9(6) yes

loop_
_geom_bond_atom_site_label_1
_geom_bond_atom_site_label_2
_geom_bond_distance
_geom_bond_publ_flag
Fe(1) P(1) 2.2580(10) yes
N(1) N(2) 1.170(5) yes
Fe(1) N(1) 2.008(4) yes
Fe(1) P(2) 2.2680(10) yes
N(2) N(3) 1.155(6) yes
